data_7128311
loop_
_publ_author_name
'Kawasaki, Tsuneomi'
'Kaimori, Yoshiyasu'
'Shimada, Seiya'
'Hara, Natsuki'
'Sato, Susumu'
'Suzuki, Kenta'
'Asahi, Toru'
'Matsumoto, Arimasa'
'Soai, Kenso'

_publ_section_title
;
 Asymmetric autocatalysis triggered by triglycine sulfate with switchable
 chirality by altering the direction of the applied electric field.
;
_journal_issue 49
_journal_name_full 'Chemical communications (Cambridge, England)'
_journal_page_first 5999
_journal_page_last 6002
_journal_paper_doi 10.1039/d1cc02162a
_journal_volume 57
_journal_year 2021
_chemical_absolute_configuration ad
_chemical_formula_moiety '(C2H6O2N 1+)2,C2H5O2N, SO4 2-'
_chemical_formula_sum 'C6 H17 N3 O10 S'
_chemical_formula_weight 323.28
_chemical_name_common 'Triglycine sulfate'
_space_group_crystal_system monoclinic
_space_group_IT_number 4
_space_group_name_Hall 'P 2yb'
_space_group_name_H-M_alt 'P 1 21 1'
_atom_sites_solution_hydrogens geom
_atom_sites_solution_primary direct
_atom_sites_solution_secondary difmap
_audit_creation_method SHELXL-2018/3
_audit_update_record
;
2021-05-07 deposited with the CCDC.	2021-05-13 downloaded from the CCDC.
;
_cell_angle_alpha 90
_cell_angle_beta 110.395(3)
_cell_angle_gamma 90
_cell_formula_units_Z 2
_cell_length_a 9.4396(4)
_cell_length_b 12.6268(4)
_cell_length_c 5.6979(2)
_cell_measurement_reflns_used 7147
_cell_measurement_temperature 100
_cell_measurement_theta_max 32.2340
_cell_measurement_theta_min 2.3140
_cell_volume 636.57(4)
_computing_cell_refinement 'CrysAlisPro 1.171.39.46 (Rigaku OD, 2018)'
_computing_data_collection 'CrystalClear-SM Expert 2.0 r4 (Rigaku, 2009)'
_computing_data_reduction 'CrysAlisPro 1.171.39.46 (Rigaku OD, 2018)'
_computing_molecular_graphics 'shelXle (C.B. Huebschle, rev 1207)'
_computing_publication_material 'enCIFer 2020.3.0 (Allen et al., 2004)'
_computing_structure_refinement 'SHELXL-2018/3 (Sheldrick, 2018)'
_computing_structure_solution 'SHELXS-2018/3 (Sheldrick, 2018)'
_diffrn_ambient_temperature 100(2)
_diffrn_detector_area_resol_mean 13.653
_diffrn_measured_fraction_theta_full 0.991
_diffrn_measured_fraction_theta_max 0.984
_diffrn_measurement_device_type 'Rigaku SCX mini'
_diffrn_measurement_method \w
_diffrn_radiation_type MoK\a
_diffrn_radiation_wavelength 0.71073
_diffrn_reflns_av_R_equivalents 0.0300
_diffrn_reflns_av_unetI/netI 0.0365
_diffrn_reflns_Laue_measured_fraction_full 0.991
_diffrn_reflns_Laue_measured_fraction_max 0.984
_diffrn_reflns_limit_h_max 14
_diffrn_reflns_limit_h_min -13
_diffrn_reflns_limit_k_max 18
_diffrn_reflns_limit_k_min -18
_diffrn_reflns_limit_l_max 8
_diffrn_reflns_limit_l_min -8
_diffrn_reflns_number 11091
_diffrn_reflns_point_group_measured_fraction_full 0.991
_diffrn_reflns_point_group_measured_fraction_max 0.957
_diffrn_reflns_theta_full 25.242
_diffrn_reflns_theta_max 32.285
_diffrn_reflns_theta_min 2.302
_diffrn_source 'fine-focus sealed X-ray tube'
_exptl_absorpt_coefficient_mu 0.313
_exptl_absorpt_correction_T_max 1.00000
_exptl_absorpt_correction_T_min 0.91623
_exptl_absorpt_correction_type multi-scan
_exptl_absorpt_process_details
;
CrysAlisPro 1.171.38.46 (Rigaku Oxford Diffraction, 2015)
Empirical absorption correction using spherical harmonics,
 implemented in SCALE3 ABSPACK scaling algorithm.
;
_exptl_crystal_colour colorless
_exptl_crystal_density_diffrn 1.687
_exptl_crystal_density_method 'not measured'
_exptl_crystal_description block
_exptl_crystal_F_000 340
_exptl_crystal_size_max 0.435
_exptl_crystal_size_mid 0.388
_exptl_crystal_size_min 0.342
_exptl_transmission_factor_max 'not measured'
_exptl_transmission_factor_min 'not measured'
_refine_diff_density_max 0.407
_refine_diff_density_min -0.392
_refine_diff_density_rms 0.055
_refine_ls_abs_structure_details
;
 Refined as an inversion twin.
;
_refine_ls_abs_structure_Flack 0.04(6)
_refine_ls_extinction_method none
_refine_ls_goodness_of_fit_ref 1.052
_refine_ls_hydrogen_treatment mixed
_refine_ls_matrix_type full
_refine_ls_number_parameters 189
_refine_ls_number_reflns 4334
_refine_ls_number_restraints 1
_refine_ls_restrained_S_all 1.052
_refine_ls_R_factor_all 0.0319
_refine_ls_R_factor_gt 0.0295
_refine_ls_shift/su_max 0.006
_refine_ls_shift/su_mean 0.000
_refine_ls_structure_factor_coef Fsqd
_refine_ls_weighting_details 'w=1/[\s^2^(Fo^2^)+(0.0415P)^2^+0.0768P] where P=(Fo^2^+2Fc^2^)/3'
_refine_ls_weighting_scheme calc
_refine_ls_wR_factor_gt 0.0751
_refine_ls_wR_factor_ref 0.0770
_reflns_Friedel_coverage 0.871
_reflns_Friedel_fraction_full 0.992
_reflns_Friedel_fraction_max 0.928
_reflns_number_gt 4143
_reflns_number_total 4334
_reflns_threshold_expression 'I > 2\s(I)'
_cod_data_source_file d1cc02162a2.cif
_cod_data_source_block new
_cod_depositor_comments
;
The following automatic conversions were performed:

data item '_atom_sites_solution_secondary' value 'diffmap' was
changed to 'difmap'.

Automatic conversion script
Id: cif_fix_values 7556 2019-12-06 15:28:31Z antanas 

 Adding full bibliography for 7128310--7128311.cif.
;
_cod_original_sg_symbol_H-M 'P 21'
_cod_database_code 7128311
_publcif_datablock.id {efee4644-3d73-4735-a84b-ece4c592c940}

_shelx_shelxl_version_number 2018/3
_shelx_space_group_comment
;
The symmetry employed for this shelxl refinement is uniquely defined
by the following loop, which should always be used as a source of
symmetry information in preference to the above space-group names.
They are only intended as comments.
;
_shelx_estimated_absorpt_t_min 0.876
_shelx_estimated_absorpt_t_max 0.901
_publcif_funding_html
;
;

loop_
_space_group_symop_operation_xyz
'x, y, z'
'-x, y+1/2, -z'

loop_
_atom_site_label
_atom_site_type_symbol
_atom_site_fract_x
_atom_site_fract_y
_atom_site_fract_z
_atom_site_U_iso_or_equiv
_atom_site_adp_type
_atom_site_occupancy
_atom_site_site_symmetry_order
_atom_site_calc_flag
_atom_site_refinement_flags_posn
_atom_site_refinement_flags_adp
_atom_site_refinement_flags_occupancy
_atom_site_disorder_assembly
_atom_site_disorder_group
S1 S 0.49878(4) 0.12391(3) 0.72808(7) 0.00737(9) Uani 1 1 d . . . . .
N1 N -0.14266(18) 0.08547(14) 0.6722(3) 0.0136(3) Uani 1 1 d . . . . .
H1A H -0.235474 0.069834 0.678084 0.020 Uiso 1 1 calc R U . . .
H1B H -0.095108 0.132261 0.796158 0.020 Uiso 1 1 calc R U . . .
H1C H -0.086829 0.025143 0.693678 0.020 Uiso 1 1 calc R U . . .
C1 C -0.00960(18) 0.14038(14) 0.3842(3) 0.0118(3) Uani 1 1 d . . . . .
O2 O 0.58785(16) 0.21866(10) 0.7170(3) 0.0119(3) Uani 1 1 d . . . . .
N2 N 0.39335(18) -0.05532(13) 0.1998(3) 0.0112(3) Uani 1 1 d . . . . .
H2A H 0.418404 -0.028454 0.357242 0.017 Uiso 1 1 calc R U . . .
H2B H 0.434707 -0.014385 0.108962 0.017 Uiso 1 1 calc R U . . .
H2C H 0.429299 -0.122607 0.207975 0.017 Uiso 1 1 calc R U . . .
C2 C -0.15989(18) 0.13311(18) 0.4254(3) 0.0133(3) Uani 1 1 d . . . . .
H2D H -0.203668 0.204928 0.415682 0.016 Uiso 1 1 calc R U . . .
H2DE H -0.230848 0.089630 0.290871 0.016 Uiso 1 1 calc R U . . .
O3 O 0.46728(13) 0.12168(14) 0.9642(2) 0.0125(2) Uani 1 1 d . . . . .
N3 N 0.42475(18) 0.30026(13) 0.2135(3) 0.0109(3) Uani 1 1 d . . . . .
H3A H 0.455176 0.253475 0.119110 0.016 Uiso 1 1 calc R U . . .
H3B H 0.456268 0.277472 0.375058 0.016 Uiso 1 1 calc R U . . .
H3C H 0.465421 0.365022 0.206637 0.016 Uiso 1 1 calc R U . . .
C3 C 0.1812(2) -0.09118(15) -0.1931(3) 0.0108(3) Uani 1 1 d . . . . .
O4 O 0.35482(12) 0.12547(14) 0.5097(2) 0.0116(2) Uani 1 1 d . . . . .
C4 C 0.2036(2) 0.35323(15) -0.1466(4) 0.0121(3) Uani 1 1 d . . . . .
O5 O 0.10777(13) 0.13647(14) 0.5927(2) 0.0158(3) Uani 1 1 d . . . . .
H5 H 0.193(3) 0.140(2) 0.5570(12) 0.024 Uiso 1 1 calc R U . . .
C5 C 0.2270(2) -0.05616(16) 0.0781(4) 0.0128(4) Uani 1 1 d . . . . .
H5A H 0.186842 0.015725 0.085464 0.015 Uiso 1 1 calc R U . . .
H5AB H 0.182547 -0.104947 0.169696 0.015 Uiso 1 1 calc R U . . .
O6 O -0.00341(16) 0.14928(12) 0.1756(3) 0.0191(3) Uani 1 1 d . . . . .
C6 C 0.2582(2) 0.30805(16) 0.1154(4) 0.0128(3) Uani 1 1 d . . . . .
H6A H 0.224468 0.354094 0.226458 0.015 Uiso 1 1 calc R U . . .
H6AB H 0.213801 0.236886 0.113551 0.015 Uiso 1 1 calc R U . . .
O7 O 0.29022(17) 0.37698(13) -0.2565(3) 0.0156(3) Uani 1 1 d . . . . .
O8 O 0.05676(17) 0.36256(14) -0.2365(3) 0.0208(3) Uani 1 1 d . . . . .
H8 H 0.0304(11) 0.382(3) -0.382(6) 0.031 Uiso 1 1 calc R U . . .
O9 O 0.27880(16) -0.11679(12) -0.2819(3) 0.0147(3) Uani 1 1 d . . . . .
O10 O 0.03729(16) -0.09190(12) -0.3103(3) 0.0153(3) Uani 1 1 d . . . . .
O1 O 0.58304(16) 0.02673(10) 0.7079(3) 0.0117(3) Uani 1 1 d . . . . .

loop_
_atom_site_aniso_label
_atom_site_aniso_U_11
_atom_site_aniso_U_22
_atom_site_aniso_U_33
_atom_site_aniso_U_23
_atom_site_aniso_U_13
_atom_site_aniso_U_12
S1 0.00745(15) 0.00687(16) 0.00810(16) -0.00024(17) 0.00310(12) 0.00003(15)
N1 0.0099(6) 0.0174(7) 0.0148(7) -0.0006(6) 0.0060(6) 0.0008(5)
C1 0.0103(7) 0.0094(9) 0.0154(8) 0.0001(6) 0.0041(6) -0.0008(6)
O2 0.0113(6) 0.0089(6) 0.0154(7) 0.0001(5) 0.0045(5) -0.0017(5)
N2 0.0120(7) 0.0115(7) 0.0087(7) -0.0015(5) 0.0020(5) -0.0003(5)
C2 0.0099(6) 0.0149(8) 0.0150(7) 0.0028(7) 0.0043(5) 0.0008(7)
O3 0.0167(5) 0.0136(5) 0.0091(5) -0.0009(6) 0.0069(4) 0.0004(6)
N3 0.0122(7) 0.0107(7) 0.0092(7) 0.0001(6) 0.0026(5) -0.0018(6)
C3 0.0110(8) 0.0077(7) 0.0126(7) 0.0000(6) 0.0026(6) 0.0003(6)
O4 0.0081(5) 0.0153(5) 0.0102(5) 0.0004(6) 0.0019(4) -0.0003(6)
C4 0.0121(8) 0.0109(8) 0.0135(8) 0.0012(6) 0.0045(7) 0.0020(6)
O5 0.0080(5) 0.0259(8) 0.0135(6) 0.0008(6) 0.0036(4) -0.0022(6)
C5 0.0090(8) 0.0174(9) 0.0117(8) -0.0022(6) 0.0032(6) 0.0002(6)
O6 0.0164(6) 0.0265(9) 0.0139(6) 0.0009(5) 0.0049(5) -0.0028(5)
C6 0.0122(8) 0.0145(8) 0.0128(8) 0.0023(7) 0.0056(6) 0.0011(7)
O7 0.0135(7) 0.0198(7) 0.0135(6) 0.0033(5) 0.0049(5) -0.0015(5)
O8 0.0117(7) 0.0348(9) 0.0160(7) 0.0086(6) 0.0050(6) 0.0076(6)
O9 0.0122(7) 0.0180(7) 0.0131(6) -0.0046(5) 0.0035(5) 0.0012(5)
O10 0.0091(6) 0.0191(7) 0.0154(6) -0.0033(6) 0.0012(5) -0.0006(5)
O1 0.0120(6) 0.0085(6) 0.0164(7) 0.0000(5) 0.0071(5) 0.0024(5)

loop_
_atom_type_symbol
_atom_type_description
_atom_type_scat_dispersion_real
_atom_type_scat_dispersion_imag
_atom_type_scat_source
C C 0.0033 0.0016 'International Tables Vol C Tables 4.2.6.8 and 6.1.1.4'
H H 0.0000 0.0000 'International Tables Vol C Tables 4.2.6.8 and 6.1.1.4'
N N 0.0061 0.0033 'International Tables Vol C Tables 4.2.6.8 and 6.1.1.4'
O O 0.0106 0.0060 'International Tables Vol C Tables 4.2.6.8 and 6.1.1.4'
S S 0.1246 0.1234 'International Tables Vol C Tables 4.2.6.8 and 6.1.1.4'

loop_
_geom_angle_atom_site_label_1
_geom_angle_atom_site_label_2
_geom_angle_atom_site_label_3
_geom_angle
_geom_angle_site_symmetry_1
_geom_angle_site_symmetry_3
_geom_angle_publ_flag
O3 S1 O2 110.67(9) . . ?
O3 S1 O1 109.74(9) . . ?
O2 S1 O1 109.70(7) . . ?
O3 S1 O4 110.29(7) . . ?
O2 S1 O4 108.73(9) . . ?
O1 S1 O4 107.64(9) . . ?
O6 C1 O5 125.12(16) . . ?
O6 C1 C2 121.49(16) . . ?
O5 C1 C2 113.39(15) . . ?
N1 C2 C1 111.76(14) . . ?
O9 C3 O10 125.91(18) . . ?
O9 C3 C5 120.25(16) . . ?
O10 C3 C5 113.83(17) . . ?
O7 C4 O8 125.63(18) . . ?
O7 C4 C6 122.54(17) . . ?
O8 C4 C6 111.83(17) . . ?
N2 C5 C3 110.97(16) . . ?
N3 C6 C4 110.51(16) . . ?

loop_
_geom_bond_atom_site_label_1
_geom_bond_atom_site_label_2
_geom_bond_distance
_geom_bond_site_symmetry_2
_geom_bond_publ_flag
S1 O3 1.4760(12) . ?
S1 O2 1.4763(14) . ?
S1 O1 1.4884(14) . ?
S1 O4 1.4888(11) . ?
N1 C2 1.485(2) . ?
C1 O6 1.216(2) . ?
C1 O5 1.313(2) . ?
C1 C2 1.519(2) . ?
N2 C5 1.479(3) . ?
N3 C6 1.477(3) . ?
C3 O9 1.238(2) . ?
C3 O10 1.288(2) . ?
C3 C5 1.518(3) . ?
C4 O7 1.228(2) . ?
C4 O8 1.305(2) . ?
C4 C6 1.511(3) . ?

loop_
_publcif_info_exptl_table_extra_item
sin_theta_over_lambda_max

loop_
_publcif_info_exptl_table_header_item
?
